data_2227670
loop_
_publ_author_name
'Nagasawa, Atsushi'
'Mitsui, Ryosuke'
'Kato, Yuichi'
'Okamoto, Akiko'
'Yonezawa, Noriyuki'

_publ_section_title
;
 1-[(4-Chlorophenyl)(phenylimino)methyl]-7-methoxy-2-naphthol--1,4-diazabicyclo[2.2.2]octane
 (2/1)
;
_journal_coeditor_code IS2593
_journal_issue 10
_journal_name_full 'Acta Crystallographica Section E'
_journal_page_first o2498
_journal_paper_doi 10.1107/S1600536810034690
_journal_volume 66
_journal_year 2010
_chemical_formula_iupac '2(C24 H18 Cl N O2), C6 H12 N2'
_chemical_formula_moiety '2(C24 H18 Cl N O2), C6 H12 N2'
_chemical_formula_sum 'C54 H48 Cl2 N4 O4'
_chemical_formula_weight 887.86
_chemical_melting_point_gt 445.6
_chemical_melting_point_lt 446.0
_chemical_name_systematic
;
1-[(4-Chlorophenyl)(phenylimino)methyl]-7-methoxy-2-naphthol--
1,4-diazabicyclo[2.2.2]octane (2/1)
;
_space_group_IT_number 15
_symmetry_cell_setting monoclinic
_symmetry_space_group_name_Hall '-C 2yc'
_symmetry_space_group_name_H-M 'C 1 2/c 1'
_atom_sites_solution_hydrogens geom
_atom_sites_solution_primary direct
_atom_sites_solution_secondary difmap
_audit_creation_method SHELXL-97
_cell_angle_alpha 90.00
_cell_angle_beta 114.6210(10)
_cell_angle_gamma 90.00
_cell_formula_units_Z 4
_cell_length_a 25.0027(5)
_cell_length_b 9.92298(18)
_cell_length_c 20.0052(4)
_cell_measurement_reflns_used 33487
_cell_measurement_temperature 193(2)
_cell_measurement_theta_max 68.2
_cell_measurement_theta_min 3.6
_cell_volume 4512.07(16)
_computing_cell_refinement 'PROCESS-AUTO (Rigaku, 1998)'
_computing_data_collection 'PROCESS-AUTO (Rigaku, 1998)'
_computing_data_reduction 'CrystalStructure (Rigaku/MSC, 2004)'
_computing_molecular_graphics 'ORTEPIII (Burnett & Johnson, 1996)'
_computing_publication_material 'SHELXL97 (Sheldrick, 2008)'
_computing_structure_refinement 'SHELXL97 (Sheldrick, 2008)'
_computing_structure_solution 'SIR2004 (Burla <i>et al.</i>, 2005)'
_diffrn_ambient_temperature 193(2)
_diffrn_detector_area_resol_mean 10.00
_diffrn_measured_fraction_theta_full 1.000
_diffrn_measured_fraction_theta_max 1.000
_diffrn_measurement_device_type 'Rigaku R-AXIS RAPID'
_diffrn_measurement_method \w
_diffrn_radiation_monochromator graphite
_diffrn_radiation_source 'rotating anode'
_diffrn_radiation_type CuK\a
_diffrn_radiation_wavelength 1.54187
_diffrn_reflns_av_R_equivalents 0.0258
_diffrn_reflns_av_sigmaI/netI 0.0110
_diffrn_reflns_limit_h_max 30
_diffrn_reflns_limit_h_min -30
_diffrn_reflns_limit_k_max 11
_diffrn_reflns_limit_k_min -11
_diffrn_reflns_limit_l_max 24
_diffrn_reflns_limit_l_min -24
_diffrn_reflns_number 39753
_diffrn_reflns_theta_full 68.23
_diffrn_reflns_theta_max 68.23
_diffrn_reflns_theta_min 3.89
_exptl_absorpt_coefficient_mu 1.709
_exptl_absorpt_correction_T_max 0.5481
_exptl_absorpt_correction_T_min 0.3809
_exptl_absorpt_correction_type numerical
_exptl_absorpt_process_details
;
(<i>NUMABS</i>; Higashi, 1999)
;
_exptl_crystal_colour colorless
_exptl_crystal_density_diffrn 1.307
_exptl_crystal_density_method 'not measured'
_exptl_crystal_description block
_exptl_crystal_F_000 1864
_exptl_crystal_size_max 0.60
_exptl_crystal_size_mid 0.50
_exptl_crystal_size_min 0.40
_refine_diff_density_max 0.444
_refine_diff_density_min -0.317
_refine_ls_extinction_coef 0.00076(6)
_refine_ls_extinction_expression Fc^*^=kFc[1+0.001xFc^2^\l^3^/sin(2\q)]^-1/4^
_refine_ls_extinction_method 'SHELXL97 (Sheldrick, 2008)'
_refine_ls_goodness_of_fit_ref 1.039
_refine_ls_hydrogen_treatment mixed
_refine_ls_matrix_type full
_refine_ls_number_parameters 295
_refine_ls_number_reflns 4125
_refine_ls_number_restraints 0
_refine_ls_restrained_S_all 1.039
_refine_ls_R_factor_all 0.0359
_refine_ls_R_factor_gt 0.0341
_refine_ls_shift/su_max 0.000
_refine_ls_shift/su_mean 0.000
_refine_ls_structure_factor_coef Fsqd
_refine_ls_weighting_details 'calc w=1/[\s^2^(Fo^2^)+(0.0539P)^2^+2.6288P] where P=(Fo^2^+2Fc^2^)/3'
_refine_ls_weighting_scheme calc
_refine_ls_wR_factor_gt 0.0955
_refine_ls_wR_factor_ref 0.0969
_reflns_number_gt 3831
_reflns_number_total 4125
_reflns_threshold_expression I>2sigma(I)
_cod_data_source_file is2593.cif
_cod_data_source_block I
_cod_original_sg_symbol_H-M 'C 2/c'
_cod_database_code 2227670
_cod_database_fobs_code 2227670

loop_
_symmetry_equiv_pos_as_xyz
'x, y, z'
'-x, y, -z+1/2'
'x+1/2, y+1/2, z'
'-x+1/2, y+1/2, -z+1/2'
'-x, -y, -z'
'x, -y, z-1/2'
'-x+1/2, -y+1/2, -z'
'x+1/2, -y+1/2, z-1/2'

loop_
_atom_site_type_symbol
_atom_site_label
_atom_site_fract_x
_atom_site_fract_y
_atom_site_fract_z
_atom_site_U_iso_or_equiv
_atom_site_adp_type
_atom_site_calc_flag
_atom_site_refinement_flags
_atom_site_occupancy
_atom_site_disorder_assembly
_atom_site_disorder_group
Cl Cl1 0.091242(19) -0.01553(5) 0.13553(2) 0.06399(16) Uani d . 1 . .
O O1 0.39706(5) 0.09386(10) 0.35831(6) 0.0414(3) Uani d . 1 . .
O O2 0.27685(5) -0.16378(10) 0.60663(6) 0.0454(3) Uani d . 1 . .
N N1 0.30621(5) 0.22752(11) 0.43787(6) 0.0334(3) Uani d . 1 . .
N N2 0.52801(5) -0.05890(12) 0.70856(6) 0.0364(3) Uani d . 1 . .
C C1 0.35467(5) 0.01095(12) 0.43518(7) 0.0285(3) Uani d . 1 . .
C C2 0.39665(6) -0.00014(13) 0.40731(7) 0.0320(3) Uani d . 1 . .
C C3 0.43819(6) -0.10588(14) 0.43064(8) 0.0372(3) Uani d . 1 . .
H H3 0.4684 -0.1102 0.4136 0.045 Uiso calc R 1 . .
C C4 0.43495(6) -0.20190(14) 0.47761(8) 0.0369(3) Uani d . 1 . .
H H4 0.4623 -0.2743 0.4916 0.044 Uiso calc R 1 . .
C C5 0.39191(6) -0.19608(13) 0.50592(7) 0.0319(3) Uani d . 1 . .
C C6 0.38745(6) -0.29572(14) 0.55401(8) 0.0381(3) Uani d . 1 . .
H H6 0.4123 -0.3726 0.5650 0.046 Uiso calc R 1 . .
C C7 0.34832(7) -0.28366(14) 0.58474(8) 0.0393(3) Uani d . 1 . .
H H7 0.3458 -0.3518 0.6167 0.047 Uiso calc R 1 . .
C C8 0.31135(6) -0.16910(14) 0.56896(7) 0.0345(3) Uani d . 1 . .
C C9 0.31213(6) -0.07365(13) 0.51986(7) 0.0311(3) Uani d . 1 . .
H H9 0.2857 0.0004 0.5079 0.037 Uiso calc R 1 . .
C C10 0.35246(5) -0.08518(12) 0.48682(7) 0.0283(3) Uani d . 1 . .
C C11 0.30795(5) 0.11744(13) 0.40603(7) 0.0296(3) Uani d . 1 . .
C C12 0.25612(5) 0.08458(13) 0.33587(7) 0.0306(3) Uani d . 1 . .
C C13 0.23887(6) -0.04876(14) 0.31739(7) 0.0347(3) Uani d . 1 . .
H H13 0.2624 -0.1194 0.3474 0.042 Uiso calc R 1 . .
C C14 0.18793(6) -0.08022(14) 0.25584(8) 0.0370(3) Uani d . 1 . .
H H14 0.1758 -0.1712 0.2442 0.044 Uiso calc R 1 . .
C C15 0.15531(6) 0.02355(15) 0.21194(7) 0.0378(3) Uani d . 1 . .
C C16 0.17224(6) 0.15721(15) 0.22735(8) 0.0396(3) Uani d . 1 . .
H H16 0.1498 0.2271 0.1955 0.048 Uiso calc R 1 . .
C C17 0.22236(6) 0.18705(14) 0.28987(7) 0.0350(3) Uani d . 1 . .
H H17 0.2339 0.2783 0.3016 0.042 Uiso calc R 1 . .
C C18 0.35302(6) 0.26745(13) 0.50447(7) 0.0321(3) Uani d . 1 . .
C C19 0.41007(6) 0.28720(13) 0.51060(8) 0.0355(3) Uani d . 1 . .
H H19 0.4198 0.2637 0.4710 0.043 Uiso calc R 1 . .
C C20 0.45241(6) 0.34079(14) 0.57415(8) 0.0396(3) Uani d . 1 . .
H H20 0.4910 0.3558 0.5775 0.048 Uiso calc R 1 . .
C C21 0.43962(7) 0.37310(15) 0.63327(8) 0.0414(3) Uani d . 1 . .
H H21 0.4692 0.4094 0.6770 0.050 Uiso calc R 1 . .
C C22 0.38341(7) 0.35180(15) 0.62785(8) 0.0423(3) Uani d . 1 . .
H H22 0.3744 0.3725 0.6684 0.051 Uiso calc R 1 . .
C C23 0.34011(6) 0.30065(14) 0.56397(8) 0.0385(3) Uani d . 1 . .
H H23 0.3014 0.2880 0.5605 0.046 Uiso calc R 1 . .
C C24 0.24275(8) -0.04438(17) 0.59824(10) 0.0523(4) Uani d . 1 . .
H H24A 0.2229 -0.0483 0.6313 0.063 Uiso calc R 1 . .
H H24B 0.2133 -0.0374 0.5473 0.063 Uiso calc R 1 . .
H H24C 0.2686 0.0345 0.6103 0.063 Uiso calc R 1 . .
C C25 0.47037(7) 0.00787(16) 0.67146(8) 0.0437(3) Uani d . 1 . .
H H25A 0.4462 -0.0418 0.6259 0.052 Uiso calc R 1 . .
H H25B 0.4761 0.1008 0.6576 0.052 Uiso calc R 1 . .
C C26 0.56208(7) 0.01255(17) 0.77789(9) 0.0462(4) Uani d . 1 . .
H H26A 0.5679 0.1075 0.7673 0.055 Uiso calc R 1 . .
H H26B 0.6013 -0.0299 0.8030 0.055 Uiso calc R 1 . .
C C27 0.51789(7) -0.19821(15) 0.72649(9) 0.0432(3) Uani d . 1 . .
H H27A 0.5562 -0.2434 0.7538 0.052 Uiso calc R 1 . .
H H27B 0.4962 -0.2491 0.6805 0.052 Uiso calc R 1 . .
H H1 0.4247(9) 0.075(2) 0.3425(11) 0.069(6) Uiso d . 1 . .

loop_
_atom_site_aniso_label
_atom_site_aniso_U_11
_atom_site_aniso_U_22
_atom_site_aniso_U_33
_atom_site_aniso_U_12
_atom_site_aniso_U_13
_atom_site_aniso_U_23
Cl1 0.0550(3) 0.0596(3) 0.0526(3) 0.00847(19) -0.0022(2) -0.00729(19)
O1 0.0492(6) 0.0401(5) 0.0517(6) 0.0113(4) 0.0378(5) 0.0121(4)
O2 0.0642(7) 0.0358(5) 0.0564(6) 0.0060(5) 0.0453(6) 0.0087(5)
N1 0.0348(6) 0.0318(6) 0.0381(6) 0.0051(4) 0.0197(5) 0.0033(5)
N2 0.0388(6) 0.0394(6) 0.0383(6) 0.0020(5) 0.0233(5) 0.0011(5)
C1 0.0299(6) 0.0273(6) 0.0310(6) 0.0027(5) 0.0154(5) 0.0006(5)
C2 0.0356(7) 0.0306(7) 0.0353(7) 0.0021(5) 0.0202(6) 0.0017(5)
C3 0.0366(7) 0.0392(8) 0.0454(7) 0.0071(6) 0.0265(6) 0.0017(6)
C4 0.0375(7) 0.0348(7) 0.0418(7) 0.0120(6) 0.0199(6) 0.0028(6)
C5 0.0357(6) 0.0296(7) 0.0317(6) 0.0040(5) 0.0151(5) 0.0002(5)
C6 0.0472(8) 0.0288(7) 0.0405(7) 0.0091(6) 0.0204(6) 0.0050(5)
C7 0.0549(8) 0.0289(7) 0.0404(7) 0.0031(6) 0.0261(7) 0.0069(6)
C8 0.0424(7) 0.0313(7) 0.0370(7) -0.0009(5) 0.0236(6) 0.0002(5)
C9 0.0341(6) 0.0284(6) 0.0351(6) 0.0029(5) 0.0187(5) 0.0014(5)
C10 0.0295(6) 0.0273(6) 0.0294(6) 0.0003(5) 0.0135(5) -0.0013(5)
C11 0.0328(6) 0.0298(6) 0.0348(6) 0.0039(5) 0.0224(5) 0.0066(5)
C12 0.0338(6) 0.0321(7) 0.0343(6) 0.0042(5) 0.0225(5) 0.0038(5)
C13 0.0362(7) 0.0322(7) 0.0384(7) 0.0052(5) 0.0183(6) 0.0059(5)
C14 0.0384(7) 0.0346(7) 0.0414(7) 0.0016(6) 0.0202(6) -0.0007(6)
C15 0.0362(7) 0.0478(8) 0.0324(7) 0.0070(6) 0.0173(6) -0.0004(6)
C16 0.0454(8) 0.0399(8) 0.0365(7) 0.0133(6) 0.0200(6) 0.0082(6)
C17 0.0424(7) 0.0316(7) 0.0370(7) 0.0052(5) 0.0225(6) 0.0043(5)
C18 0.0363(7) 0.0267(6) 0.0374(7) 0.0074(5) 0.0193(5) 0.0051(5)
C19 0.0397(7) 0.0320(7) 0.0430(7) 0.0040(5) 0.0256(6) 0.0001(5)
C20 0.0358(7) 0.0344(7) 0.0519(8) 0.0027(6) 0.0215(6) -0.0014(6)
C21 0.0455(8) 0.0357(7) 0.0412(7) 0.0047(6) 0.0160(6) -0.0004(6)
C22 0.0547(9) 0.0394(8) 0.0413(7) 0.0054(6) 0.0286(7) 0.0003(6)
C23 0.0393(7) 0.0385(8) 0.0463(8) 0.0057(6) 0.0263(6) 0.0024(6)
C24 0.0678(10) 0.0459(9) 0.0680(10) 0.0119(8) 0.0528(9) 0.0094(8)
C25 0.0489(8) 0.0494(9) 0.0387(7) 0.0110(7) 0.0240(7) 0.0070(6)
C26 0.0420(8) 0.0565(10) 0.0474(8) -0.0107(7) 0.0259(7) -0.0084(7)
C27 0.0516(8) 0.0380(8) 0.0494(8) 0.0043(6) 0.0305(7) 0.0005(6)

loop_
_atom_type_symbol
_atom_type_description
_atom_type_scat_dispersion_real
_atom_type_scat_dispersion_imag
_atom_type_scat_source
C C 0.0181 0.0091 'International Tables Vol C Tables 4.2.6.8 and 6.1.1.4'
H H 0.0000 0.0000 'International Tables Vol C Tables 4.2.6.8 and 6.1.1.4'
Cl Cl 0.3639 0.7018 'International Tables Vol C Tables 4.2.6.8 and 6.1.1.4'
N N 0.0311 0.0180 'International Tables Vol C Tables 4.2.6.8 and 6.1.1.4'
O O 0.0492 0.0322 'International Tables Vol C Tables 4.2.6.8 and 6.1.1.4'

loop_
_geom_angle_atom_site_label_1
_geom_angle_atom_site_label_2
_geom_angle_atom_site_label_3
_geom_angle_site_symmetry_1
_geom_angle_site_symmetry_3
_geom_angle
_geom_angle_publ_flag
C2 O1 H1 . . 110.6(13) ?
C8 O2 C24 . . 116.85(10) ?
C11 N1 C18 . . 121.58(11) ?
C26 N2 C25 . . 108.56(12) ?
C26 N2 C27 . . 108.21(12) ?
C25 N2 C27 . . 108.21(11) ?
C2 C1 C10 . . 120.30(11) ?
C2 C1 C11 . . 119.87(11) ?
C10 C1 C11 . . 119.62(10) ?
O1 C2 C1 . . 118.17(11) ?
O1 C2 C3 . . 121.60(11) ?
C1 C2 C3 . . 120.22(12) ?
C4 C3 C2 . . 120.00(12) ?
C4 C3 H3 . . 120.0 ?
C2 C3 H3 . . 120.0 ?
C3 C4 C5 . . 121.48(12) ?
C3 C4 H4 . . 119.3 ?
C5 C4 H4 . . 119.3 ?
C4 C5 C6 . . 122.23(12) ?
C4 C5 C10 . . 118.96(12) ?
C6 C5 C10 . . 118.79(12) ?
C7 C6 C5 . . 121.37(12) ?
C7 C6 H6 . . 119.3 ?
C5 C6 H6 . . 119.3 ?
C6 C7 C8 . . 119.72(12) ?
C6 C7 H7 . . 120.1 ?
C8 C7 H7 . . 120.1 ?
O2 C8 C9 . . 124.82(12) ?
O2 C8 C7 . . 114.39(11) ?
C9 C8 C7 . . 120.79(12) ?
C8 C9 C10 . . 120.14(12) ?
C8 C9 H9 . . 119.9 ?
C10 C9 H9 . . 119.9 ?
C5 C10 C9 . . 119.01(11) ?
C5 C10 C1 . . 118.81(11) ?
C9 C10 C1 . . 122.18(11) ?
N1 C11 C12 . . 117.33(11) ?
N1 C11 C1 . . 126.31(12) ?
C12 C11 C1 . . 116.14(11) ?
C13 C12 C17 . . 118.81(12) ?
C13 C12 C11 . . 120.47(11) ?
C17 C12 C11 . . 120.62(12) ?
C14 C13 C12 . . 121.12(13) ?
C14 C13 H13 . . 119.4 ?
C12 C13 H13 . . 119.4 ?
C15 C14 C13 . . 118.53(13) ?
C15 C14 H14 . . 120.7 ?
C13 C14 H14 . . 120.7 ?
C14 C15 C16 . . 121.86(13) ?
C14 C15 Cl1 . . 118.57(12) ?
C16 C15 Cl1 . . 119.57(11) ?
C17 C16 C15 . . 118.87(13) ?
C17 C16 H16 . . 120.6 ?
C15 C16 H16 . . 120.6 ?
C16 C17 C12 . . 120.75(13) ?
C16 C17 H17 . . 119.6 ?
C12 C17 H17 . . 119.6 ?
C19 C18 C23 . . 118.91(13) ?
C19 C18 N1 . . 122.47(11) ?
C23 C18 N1 . . 118.32(11) ?
C20 C19 C18 . . 120.01(12) ?
C20 C19 H19 . . 120.0 ?
C18 C19 H19 . . 120.0 ?
C19 C20 C21 . . 121.01(13) ?
C19 C20 H20 . . 119.5 ?
C21 C20 H20 . . 119.5 ?
C22 C21 C20 . . 119.17(14) ?
C22 C21 H21 . . 120.4 ?
C20 C21 H21 . . 120.4 ?
C21 C22 C23 . . 120.57(13) ?
C21 C22 H22 . . 119.7 ?
C23 C22 H22 . . 119.7 ?
C22 C23 C18 . . 120.31(13) ?
C22 C23 H23 . . 119.8 ?
C18 C23 H23 . . 119.8 ?
O2 C24 H24A . . 109.5 ?
O2 C24 H24B . . 109.5 ?
H24A C24 H24B . . 109.5 ?
O2 C24 H24C . . 109.5 ?
H24A C24 H24C . . 109.5 ?
H24B C24 H24C . . 109.5 ?
N2 C25 C26 . 2_656 110.77(12) ?
N2 C25 H25A . . 109.5 ?
C26 C25 H25A 2_656 . 109.5 ?
N2 C25 H25B . . 109.5 ?
C26 C25 H25B 2_656 . 109.5 ?
H25A C25 H25B . . 108.1 ?
N2 C26 C25 . 2_656 110.40(11) ?
N2 C26 H26A . . 109.6 ?
C25 C26 H26A 2_656 . 109.6 ?
N2 C26 H26B . . 109.6 ?
C25 C26 H26B 2_656 . 109.6 ?
H26A C26 H26B . . 108.1 ?
N2 C27 C27 . 2_656 110.45(7) ?
N2 C27 H27A . . 109.6 ?
C27 C27 H27A 2_656 . 109.6 ?
N2 C27 H27B . . 109.6 ?
C27 C27 H27B 2_656 . 109.6 ?
H27A C27 H27B . . 108.1 ?

loop_
_geom_bond_atom_site_label_1
_geom_bond_atom_site_label_2
_geom_bond_site_symmetry_2
_geom_bond_distance
_geom_bond_publ_flag
Cl1 C15 . 1.7357(15) ?
O1 C2 . 1.3563(16) ?
O1 H1 . 0.89(2) ?
O2 C8 . 1.3623(15) ?
O2 C24 . 1.4282(18) ?
N1 C11 . 1.2744(17) ?
N1 C18 . 1.4150(17) ?
N2 C26 . 1.4723(19) ?
N2 C25 . 1.4749(18) ?
N2 C27 . 1.4762(19) ?
C1 C2 . 1.3828(17) ?
C1 C10 . 1.4241(17) ?
C1 C11 . 1.5012(17) ?
C2 C3 . 1.4119(19) ?
C3 C4 . 1.364(2) ?
C3 H3 . 0.9500 ?
C4 C5 . 1.4106(18) ?
C4 H4 . 0.9500 ?
C5 C6 . 1.4159(19) ?
C5 C10 . 1.4198(17) ?
C6 C7 . 1.360(2) ?
C6 H6 . 0.9500 ?
C7 C8 . 1.4154(19) ?
C7 H7 . 0.9500 ?
C8 C9 . 1.3706(18) ?
C9 C10 . 1.4221(17) ?
C9 H9 . 0.9500 ?
C11 C12 . 1.4966(18) ?
C12 C13 . 1.3931(19) ?
C12 C17 . 1.3949(18) ?
C13 C14 . 1.3890(19) ?
C13 H13 . 0.9500 ?
C14 C15 . 1.378(2) ?
C14 H14 . 0.9500 ?
C15 C16 . 1.387(2) ?
C16 C17 . 1.384(2) ?
C16 H16 . 0.9500 ?
C17 H17 . 0.9500 ?
C18 C19 . 1.3937(19) ?
C18 C23 . 1.3964(18) ?
C19 C20 . 1.378(2) ?
C19 H19 . 0.9500 ?
C20 C21 . 1.385(2) ?
C20 H20 . 0.9500 ?
C21 C22 . 1.380(2) ?
C21 H21 . 0.9500 ?
C22 C23 . 1.382(2) ?
C22 H22 . 0.9500 ?
C23 H23 . 0.9500 ?
C24 H24A . 0.9800 ?
C24 H24B . 0.9800 ?
C24 H24C . 0.9800 ?
C25 C26 2_656 1.540(2) ?
C25 H25A . 0.9900 ?
C25 H25B . 0.9900 ?
C26 C25 2_656 1.540(2) ?
C26 H26A . 0.9900 ?
C26 H26B . 0.9900 ?
C27 C27 2_656 1.545(3) ?
C27 H27A . 0.9900 ?
C27 H27B . 0.9900 ?

loop_
_geom_hbond_atom_site_label_D
_geom_hbond_atom_site_label_H
_geom_hbond_atom_site_label_A
_geom_hbond_site_symmetry_A
_geom_hbond_distance_DH
_geom_hbond_distance_HA
_geom_hbond_distance_DA
_geom_hbond_angle_DHA
O1 H1 N2 5_656 0.89(2) 1.86(2) 2.7401(18) 167.2(18)
C20 H20 Cl1 8_556 0.95 2.78 3.6071(17) 146

loop_
_geom_torsion_atom_site_label_1
_geom_torsion_atom_site_label_2
_geom_torsion_atom_site_label_3
_geom_torsion_atom_site_label_4
_geom_torsion_site_symmetry_1
_geom_torsion_site_symmetry_2
_geom_torsion_site_symmetry_3
_geom_torsion_site_symmetry_4
_geom_torsion
_geom_torsion_publ_flag
C10 C1 C2 O1 . . . . -179.95(12) ?
C11 C1 C2 O1 . . . . 5.43(19) ?
C10 C1 C2 C3 . . . . -0.9(2) ?
C11 C1 C2 C3 . . . . -175.50(12) ?
O1 C2 C3 C4 . . . . -177.23(13) ?
C1 C2 C3 C4 . . . . 3.7(2) ?
C2 C3 C4 C5 . . . . -2.2(2) ?
C3 C4 C5 C6 . . . . 179.21(14) ?
C3 C4 C5 C10 . . . . -2.1(2) ?
C4 C5 C6 C7 . . . . 175.43(14) ?
C10 C5 C6 C7 . . . . -3.2(2) ?
C5 C6 C7 C8 . . . . -0.4(2) ?
C24 O2 C8 C9 . . . . -5.2(2) ?
C24 O2 C8 C7 . . . . 174.25(14) ?
C6 C7 C8 O2 . . . . -175.83(13) ?
C6 C7 C8 C9 . . . . 3.7(2) ?
O2 C8 C9 C10 . . . . 176.23(12) ?
C7 C8 C9 C10 . . . . -3.2(2) ?
C4 C5 C10 C9 . . . . -175.10(12) ?
C6 C5 C10 C9 . . . . 3.62(18) ?
C4 C5 C10 C1 . . . . 4.86(18) ?
C6 C5 C10 C1 . . . . -176.42(12) ?
C8 C9 C10 C5 . . . . -0.45(19) ?
C8 C9 C10 C1 . . . . 179.60(12) ?
C2 C1 C10 C5 . . . . -3.40(18) ?
C11 C1 C10 C5 . . . . 171.24(11) ?
C2 C1 C10 C9 . . . . 176.56(12) ?
C11 C1 C10 C9 . . . . -8.81(18) ?
C18 N1 C11 C12 . . . . 179.94(11) ?
C18 N1 C11 C1 . . . . 5.59(18) ?
C2 C1 C11 N1 . . . . -103.62(15) ?
C10 C1 C11 N1 . . . . 81.72(16) ?
C2 C1 C11 C12 . . . . 81.97(15) ?
C10 C1 C11 C12 . . . . -92.69(13) ?
N1 C11 C12 C13 . . . . -147.08(12) ?
C1 C11 C12 C13 . . . . 27.86(16) ?
N1 C11 C12 C17 . . . . 29.38(16) ?
C1 C11 C12 C17 . . . . -155.68(11) ?
C17 C12 C13 C14 . . . . -2.25(18) ?
C11 C12 C13 C14 . . . . 174.28(11) ?
C12 C13 C14 C15 . . . . 1.67(19) ?
C13 C14 C15 C16 . . . . 0.5(2) ?
C13 C14 C15 Cl1 . . . . -179.35(10) ?
C14 C15 C16 C17 . . . . -2.0(2) ?
Cl1 C15 C16 C17 . . . . 177.82(10) ?
C15 C16 C17 C12 . . . . 1.4(2) ?
C13 C12 C17 C16 . . . . 0.67(18) ?
C11 C12 C17 C16 . . . . -175.85(11) ?
C11 N1 C18 C19 . . . . 59.63(17) ?
C11 N1 C18 C23 . . . . -126.69(13) ?
C23 C18 C19 C20 . . . . -1.1(2) ?
N1 C18 C19 C20 . . . . 172.57(12) ?
C18 C19 C20 C21 . . . . 1.4(2) ?
C19 C20 C21 C22 . . . . -0.4(2) ?
C20 C21 C22 C23 . . . . -0.9(2) ?
C21 C22 C23 C18 . . . . 1.2(2) ?
C19 C18 C23 C22 . . . . -0.2(2) ?
N1 C18 C23 C22 . . . . -174.12(12) ?
C26 N2 C25 C26 . . . 2_656 -56.40(14) ?
C27 N2 C25 C26 . . . 2_656 60.82(16) ?
C25 N2 C26 C25 . . . 2_656 60.43(14) ?
C27 N2 C26 C25 . . . 2_656 -56.79(16) ?
C26 N2 C27 C27 . . . 2_656 61.24(19) ?
C25 N2 C27 C27 . . . 2_656 -56.21(19) ?
